data_2226561
loop_
_publ_author_name
'Assey, Gervas'
'Butcher, Ray J.'
'Gultneh, Yilma'

_publ_section_title
;
 Aqua{6,6'-dimethoxy-2,2'-[ethane-1,2-diylbis(nitrilomethylidyne)]diphenolato}methanolmanganese(III))
 perchlorate hemihydrate
;
_journal_coeditor_code JJ2037
_journal_issue 7
_journal_name_full 'Acta Crystallographica Section E'
_journal_page_first m851
_journal_page_last m852
_journal_paper_doi 10.1107/S1600536810023366
_journal_volume 66
_journal_year 2010
_chemical_formula_iupac '[Mn (C18 H18 N2 O4) (C H4 O)(H2 O)] Cl O4, 0.5H2 O'
_chemical_formula_moiety 'C19 H24 Mn N2 O6, Cl O4, 0.5(H2 O)'
_chemical_formula_sum 'C19 H25 Cl Mn N2 O10.5'
_chemical_formula_weight 539.80
_chemical_name_systematic
;
Aqua{6,6'-dimethoxy-2,2'-[ethane-1,2-
diylbis(nitrilomethylidyne)]diphenolato}methanolmanganese(III))
perchlorate hemihydrate
;
_space_group_IT_number 5
_symmetry_cell_setting monoclinic
_symmetry_space_group_name_Hall 'C 2y'
_symmetry_space_group_name_H-M 'C 1 2 1'
_atom_sites_solution_hydrogens geom
_atom_sites_solution_primary direct
_atom_sites_solution_secondary difmap
_audit_creation_method SHELXL-97
_cell_angle_alpha 90.00
_cell_angle_beta 101.324(7)
_cell_angle_gamma 90.00
_cell_formula_units_Z 8
_cell_length_a 22.7438(15)
_cell_length_b 13.3986(9)
_cell_length_c 16.3266(10)
_cell_measurement_reflns_used 7290
_cell_measurement_temperature 115(2)
_cell_measurement_theta_max 32.7210
_cell_measurement_theta_min 4.7343
_cell_volume 4878.4(6)
_computing_cell_refinement
;
CrysAlis Pro (Oxford Diffraction, 2007)
;
_computing_data_collection
;
CrysAlis Pro (Oxford Diffraction, 2007)
;
_computing_data_reduction
;
CrysAlis Pro (Oxford Diffraction, 2007)
;
_computing_molecular_graphics 'SHELXTL (Sheldrick, 2008)'
_computing_publication_material 'SHELXTL (Sheldrick, 2008)'
_computing_structure_refinement 'SHELXL97 (Sheldrick, 2008)'
_computing_structure_solution 'SHELXS97 (Sheldrick, 2008)'
_diffrn_ambient_temperature 115(2)
_diffrn_detector_area_resol_mean 10.5081
_diffrn_measured_fraction_theta_full 0.988
_diffrn_measured_fraction_theta_max 0.892
_diffrn_measurement_device_type
;
Oxford Diffraction Xcalibur diffractometer with a Ruby (Gemini Mo) detector
;
_diffrn_measurement_method '\w scans'
_diffrn_radiation_monochromator graphite
_diffrn_radiation_source 'Enhance (Mo) X-ray Source'
_diffrn_radiation_type MoK\a
_diffrn_radiation_wavelength 0.71073
_diffrn_reflns_av_R_equivalents 0.0357
_diffrn_reflns_av_sigmaI/netI 0.0525
_diffrn_reflns_limit_h_max 33
_diffrn_reflns_limit_h_min -20
_diffrn_reflns_limit_k_max 19
_diffrn_reflns_limit_k_min -20
_diffrn_reflns_limit_l_max 24
_diffrn_reflns_limit_l_min -23
_diffrn_reflns_number 19303
_diffrn_reflns_theta_full 25.00
_diffrn_reflns_theta_max 32.78
_diffrn_reflns_theta_min 4.74
_exptl_absorpt_coefficient_mu 0.707
_exptl_absorpt_correction_T_max 1.00000
_exptl_absorpt_correction_T_min 0.60953
_exptl_absorpt_correction_type multi-scan
_exptl_absorpt_process_details
;
(CrysAlis RED; Oxford Diffraction, 2007)
;
_exptl_crystal_colour black
_exptl_crystal_density_diffrn 1.470
_exptl_crystal_density_method 'not measured'
_exptl_crystal_description prism
_exptl_crystal_F_000 2232
_exptl_crystal_size_max 0.55
_exptl_crystal_size_mid 0.35
_exptl_crystal_size_min 0.31
_refine_diff_density_max 0.736
_refine_diff_density_min -0.844
_refine_ls_abs_structure_details 'Flack (1983), 3800 Friedel pairs'
_refine_ls_abs_structure_Flack 0.254(13)
_refine_ls_extinction_method none
_refine_ls_goodness_of_fit_ref 0.976
_refine_ls_hydrogen_treatment mixed
_refine_ls_matrix_type full
_refine_ls_number_parameters 631
_refine_ls_number_reflns 13163
_refine_ls_number_restraints 55
_refine_ls_restrained_S_all 0.989
_refine_ls_R_factor_all 0.0610
_refine_ls_R_factor_gt 0.0479
_refine_ls_shift/su_max 0.001
_refine_ls_shift/su_mean 0.000
_refine_ls_structure_factor_coef Fsqd
_refine_ls_weighting_details 'calc w=1/[\s^2^(Fo^2^)+(0.0828P)^2^] where P=(Fo^2^+2Fc^2^)/3'
_refine_ls_weighting_scheme calc
_refine_ls_wR_factor_gt 0.1221
_refine_ls_wR_factor_ref 0.1269
_reflns_number_gt 10458
_reflns_number_total 13163
_reflns_threshold_expression I>2\s(I)
_cod_data_source_file jj2037.cif
_cod_data_source_block I
_cod_original_cell_volume 4878.4(5)
_cod_original_sg_symbol_H-M 'C 2'
_cod_database_code 2226561
_cod_database_fobs_code 2226561

loop_
_symmetry_equiv_pos_as_xyz
'x, y, z'
'-x, y, -z'
'x+1/2, y+1/2, z'
'-x+1/2, y+1/2, -z'

loop_
_atom_site_type_symbol
_atom_site_label
_atom_site_fract_x
_atom_site_fract_y
_atom_site_fract_z
_atom_site_U_iso_or_equiv
_atom_site_adp_type
_atom_site_calc_flag
_atom_site_refinement_flags
_atom_site_occupancy
_atom_site_disorder_assembly
_atom_site_disorder_group
Mn Mn1 0.284266(19) 0.22062(6) 0.31977(3) 0.02020(10) Uani d D 1 . .
O O1A 0.20506(9) 0.20431(17) 0.33561(13) 0.0238(4) Uani d . 1 . .
O O2A 0.26446(9) 0.19945(17) 0.20359(12) 0.0230(4) Uani d . 1 . .
O O3A 0.08934(11) 0.2039(2) 0.31066(19) 0.0413(6) Uani d . 1 . .
O O4A 0.21244(11) 0.16204(18) 0.05267(13) 0.0287(5) Uani d . 1 . .
O O1SA 0.26218(9) 0.38821(17) 0.29203(13) 0.0246(4) Uani d . 1 . .
H H1SA 0.2885 0.4128 0.2683 0.030 Uiso calc R 1 . .
O O1WA 0.30967(9) 0.06162(17) 0.34674(13) 0.0228(4) Uani d D 1 . .
H H1W1 0.2831(12) 0.0331(15) 0.363(2) 0.034 Uiso d D 1 . .
H H1W2 0.3150(16) 0.0339(16) 0.3049(15) 0.034 Uiso d D 1 . .
N N1A 0.31187(12) 0.2484(2) 0.44013(15) 0.0255(5) Uani d . 1 . .
N N2A 0.36935(11) 0.2478(2) 0.31556(15) 0.0232(5) Uani d . 1 . .
C C1A 0.18088(15) 0.2407(2) 0.3969(2) 0.0268(6) Uani d . 1 . .
C C2A 0.11764(16) 0.2419(3) 0.3859(3) 0.0359(8) Uani d . 1 . .
C C3A 0.02547(17) 0.1982(4) 0.2937(4) 0.0614(14) Uani d . 1 . .
H H3AA 0.0124 0.1557 0.3357 0.092 Uiso calc R 1 . .
H H3AB 0.0115 0.1696 0.2381 0.092 Uiso calc R 1 . .
H H3AC 0.0087 0.2652 0.2959 0.092 Uiso calc R 1 . .
C C4A 0.08952(19) 0.2788(3) 0.4481(3) 0.0477(10) Uani d . 1 . .
H H4AA 0.0470 0.2798 0.4396 0.057 Uiso calc R 1 . .
C C5A 0.1234(2) 0.3140(4) 0.5226(3) 0.0572(13) Uani d . 1 . .
H H5AA 0.1040 0.3384 0.5650 0.069 Uiso calc R 1 . .
C C6A 0.1845(2) 0.3138(3) 0.5352(2) 0.0429(9) Uani d . 1 . .
H H6AA 0.2072 0.3389 0.5862 0.051 Uiso calc R 1 . .
C C7A 0.21462(16) 0.2769(2) 0.4740(2) 0.0303(7) Uani d . 1 . .
C C8A 0.27886(17) 0.2726(2) 0.4925(2) 0.0294(7) Uani d . 1 . .
H H8AA 0.2985 0.2888 0.5477 0.035 Uiso calc R 1 . .
C C9A 0.37745(15) 0.2394(3) 0.46612(19) 0.0315(7) Uani d . 1 . .
H H9AA 0.3889 0.1686 0.4764 0.038 Uiso calc R 1 . .
H H9AB 0.3916 0.2775 0.5183 0.038 Uiso calc R 1 . .
C C10A 0.40551(15) 0.2815(3) 0.39549(19) 0.0302(7) Uani d . 1 . .
H H10C 0.4062 0.3553 0.3979 0.036 Uiso calc R 1 . .
H H10D 0.4473 0.2574 0.4012 0.036 Uiso calc R 1 . .
C C11A 0.39377(14) 0.2389(2) 0.25053(19) 0.0239(6) Uani d . 1 . .
H H11B 0.4358 0.2498 0.2582 0.029 Uiso calc R 1 . .
C C12A 0.36241(14) 0.2138(2) 0.16743(18) 0.0243(6) Uani d . 1 . .
C C13A 0.39642(16) 0.2077(3) 0.1042(2) 0.0304(7) Uani d . 1 . .
H H13A 0.4386 0.2172 0.1178 0.037 Uiso calc R 1 . .
C C14A 0.36904(17) 0.1882(3) 0.0230(2) 0.0336(7) Uani d . 1 . .
H H14B 0.3920 0.1855 -0.0196 0.040 Uiso calc R 1 . .
C C15A 0.30703(18) 0.1723(3) 0.00364(19) 0.0326(8) Uani d . 1 . .
H H15B 0.2882 0.1584 -0.0524 0.039 Uiso calc R 1 . .
C C16A 0.27278(15) 0.1765(2) 0.06459(18) 0.0258(6) Uani d . 1 . .
C C17A 0.18066(17) 0.1551(3) -0.0314(2) 0.0335(7) Uani d . 1 . .
H H17A 0.1841 0.2184 -0.0602 0.050 Uiso calc R 1 . .
H H17B 0.1383 0.1409 -0.0320 0.050 Uiso calc R 1 . .
H H17C 0.1977 0.1012 -0.0600 0.050 Uiso calc R 1 . .
C C18A 0.30015(14) 0.1966(2) 0.14890(17) 0.0206(5) Uani d . 1 . .
C C1SA 0.20369(15) 0.4126(3) 0.2451(2) 0.0328(7) Uani d . 1 . .
H H1SC 0.2047 0.4791 0.2204 0.049 Uiso calc R 1 . .
H H1SD 0.1747 0.4121 0.2823 0.049 Uiso calc R 1 . .
H H1SE 0.1918 0.3633 0.2006 0.049 Uiso calc R 1 . .
Mn Mn2 0.175942(18) -0.06031(6) 0.20590(2) 0.01856(9) Uani d D 1 . .
O O1B 0.19422(8) -0.04764(19) 0.32295(12) 0.0240(4) Uani d . 1 . .
O O2B 0.25505(9) -0.03912(17) 0.19454(12) 0.0214(4) Uani d . 1 . .
O O3B 0.24161(9) 0.01694(19) 0.46979(12) 0.0247(4) Uani d . 1 . .
O O4B 0.36976(9) -0.03079(18) 0.22170(13) 0.0252(4) Uani d . 1 . .
O O1SB 0.19546(10) -0.22959(18) 0.21297(15) 0.0295(5) Uani d . 1 . .
H H1SB 0.1695 -0.2683 0.2252 0.035 Uiso calc R 1 . .
O O1WB 0.14964(10) 0.10166(17) 0.18614(14) 0.0271(5) Uani d D 1 . .
H H1W3 0.1767(13) 0.1277(16) 0.167(2) 0.041 Uiso d D 1 . .
H H1W4 0.1538(16) 0.1265(16) 0.2332(13) 0.041 Uiso d D 1 . .
N N1B 0.09088(10) -0.0906(2) 0.20692(15) 0.0208(5) Uani d . 1 . .
N N2B 0.14853(10) -0.0746(2) 0.08354(14) 0.0195(5) Uani d . 1 . .
C C1B 0.15614(13) -0.0289(2) 0.37347(17) 0.0191(5) Uani d . 1 . .
C C2B 0.18095(13) 0.0050(2) 0.45525(16) 0.0194(5) Uani d . 1 . .
C C3B 0.27128(14) 0.0354(3) 0.55419(18) 0.0272(6) Uani d . 1 . .
H H3BA 0.2585 0.1002 0.5724 0.041 Uiso calc R 1 . .
H H3BB 0.3148 0.0361 0.5574 0.041 Uiso calc R 1 . .
H H3BC 0.2609 -0.0173 0.5905 0.041 Uiso calc R 1 . .
C C4B 0.14463(14) 0.0239(2) 0.51249(18) 0.0254(6) Uani d . 1 . .
H H4BA 0.1617 0.0470 0.5670 0.030 Uiso calc R 1 . .
C C5B 0.08227(14) 0.0086(3) 0.48935(19) 0.0283(6) Uani d . 1 . .
H H5BA 0.0572 0.0218 0.5282 0.034 Uiso calc R 1 . .
C C6B 0.05785(14) -0.0251(3) 0.41128(19) 0.0262(6) Uani d . 1 . .
H H6BA 0.0158 -0.0357 0.3965 0.031 Uiso calc R 1 . .
C C7B 0.09403(12) -0.0446(2) 0.35185(16) 0.0210(5) Uani d . 1 . .
C C8B 0.06494(12) -0.0778(2) 0.26962(18) 0.0221(6) Uani d . 1 . .
H H8BA 0.0232 -0.0913 0.2610 0.027 Uiso calc R 1 . .
C C9B 0.05733(13) -0.1273(3) 0.12582(18) 0.0256(6) Uani d . 1 . .
H H9BA 0.0141 -0.1124 0.1200 0.031 Uiso calc R 1 . .
H H9BB 0.0624 -0.2003 0.1214 0.031 Uiso calc R 1 . .
C C10B 0.08281(12) -0.0736(3) 0.05825(17) 0.0259(6) Uani d . 1 . .
H H10A 0.0703 -0.1079 0.0039 0.031 Uiso calc R 1 . .
H H10B 0.0680 -0.0040 0.0523 0.031 Uiso calc R 1 . .
C C11B 0.18300(13) -0.0831(2) 0.02926(17) 0.0203(5) Uani d . 1 . .
H H11A 0.1642 -0.0935 -0.0274 0.024 Uiso calc R 1 . .
C C12B 0.24705(13) -0.0780(2) 0.04822(17) 0.0203(5) Uani d . 1 . .
C C13B 0.27827(15) -0.0926(3) -0.01842(19) 0.0265(6) Uani d . 1 . .
H H13B 0.2563 -0.1053 -0.0732 0.032 Uiso calc R 1 . .
C C14B 0.33933(15) -0.0886(3) -0.0047(2) 0.0321(7) Uani d . 1 . .
H H14A 0.3597 -0.0983 -0.0496 0.038 Uiso calc R 1 . .
C C15B 0.37194(14) -0.0700(3) 0.07584(19) 0.0288(6) Uani d . 1 . .
H H15A 0.4145 -0.0693 0.0857 0.035 Uiso calc R 1 . .
C C16B 0.34283(12) -0.0528(2) 0.14082(17) 0.0220(5) Uani d . 1 . .
C C17B 0.43359(14) -0.0242(3) 0.2403(2) 0.0343(7) Uani d . 1 . .
H H17D 0.4508 -0.0870 0.2251 0.051 Uiso calc R 1 . .
H H17E 0.4473 -0.0118 0.3001 0.051 Uiso calc R 1 . .
H H17F 0.4466 0.0307 0.2083 0.051 Uiso calc R 1 . .
C C18B 0.27935(12) -0.0572(2) 0.12807(16) 0.0192(5) Uani d . 1 . .
C C1SB 0.25317(16) -0.2747(3) 0.2351(2) 0.0356(7) Uani d . 1 . .
H H2SA 0.2832 -0.2312 0.2179 0.053 Uiso calc R 1 . .
H H2SB 0.2528 -0.3394 0.2069 0.053 Uiso calc R 1 . .
H H2SC 0.2632 -0.2846 0.2957 0.053 Uiso calc R 1 . .
Cl Cl1 0.39136(3) 0.51826(7) 0.21382(4) 0.02536(15) Uani d . 1 . .
O O11 0.33111(11) 0.4789(2) 0.18945(15) 0.0389(6) Uani d . 1 . .
O O12 0.38896(13) 0.6234(2) 0.21341(19) 0.0485(7) Uani d . 1 . .
O O13 0.41788(12) 0.4822(2) 0.29518(15) 0.0438(7) Uani d . 1 . .
O O14 0.42573(13) 0.4846(3) 0.15440(19) 0.0575(9) Uani d . 1 . .
Cl Cl2 0.07547(4) -0.35939(7) 0.29865(7) 0.0554(3) Uani d D 1 . .
O O21 0.13420(10) -0.3178(3) 0.3221(2) 0.0422(9) Uani d PD 0.767(8) A 1
O O22 0.07724(17) -0.46343(15) 0.3180(3) 0.0489(11) Uani d PD 0.767(8) A 1
O O23 0.0539(2) -0.3456(4) 0.21119(14) 0.107(2) Uani d PDU 0.767(8) A 1
O O24 0.03594(15) -0.3100(3) 0.3440(3) 0.0821(18) Uani d PDU 0.767(8) A 1
O O21B 0.1283(3) -0.3092(9) 0.3406(7) 0.0422(9) Uani d PD 0.233(8) A 2
O O22B 0.0679(6) -0.4497(6) 0.3420(8) 0.0489(11) Uani d PD 0.233(8) A 2
O O23B 0.0813(7) -0.3824(11) 0.2151(4) 0.107(2) Uani d PDU 0.233(8) A 2
O O24B 0.0246(4) -0.2964(7) 0.2968(10) 0.0821(18) Uani d PDU 0.233(8) A 2

loop_
_atom_site_aniso_label
_atom_site_aniso_U_11
_atom_site_aniso_U_22
_atom_site_aniso_U_33
_atom_site_aniso_U_12
_atom_site_aniso_U_13
_atom_site_aniso_U_23
Mn1 0.0235(2) 0.0206(2) 0.01571(18) -0.00317(17) 0.00203(15) -0.00269(17)
O1A 0.0259(10) 0.0225(11) 0.0236(10) -0.0017(9) 0.0066(8) -0.0033(9)
O2A 0.0262(10) 0.0238(11) 0.0177(9) -0.0024(8) 0.0008(7) -0.0059(8)
O3A 0.0260(11) 0.0359(14) 0.0597(17) 0.0011(10) 0.0026(11) -0.0045(13)
O4A 0.0384(12) 0.0271(11) 0.0172(9) -0.0029(10) -0.0027(8) 0.0002(9)
O1SA 0.0272(11) 0.0234(10) 0.0238(10) 0.0006(9) 0.0062(8) -0.0005(9)
O1WA 0.0257(10) 0.0239(10) 0.0190(10) -0.0047(8) 0.0045(8) -0.0032(8)
N1A 0.0340(14) 0.0223(12) 0.0188(11) -0.0074(11) 0.0020(10) -0.0003(10)
N2A 0.0252(12) 0.0254(12) 0.0172(10) -0.0043(10) -0.0001(9) -0.0010(10)
C1A 0.0337(16) 0.0189(14) 0.0303(15) 0.0022(12) 0.0125(12) 0.0041(12)
C2A 0.0378(18) 0.0248(16) 0.048(2) 0.0071(14) 0.0169(15) 0.0058(15)
C3A 0.0229(17) 0.057(3) 0.100(4) 0.0107(18) 0.000(2) 0.012(3)
C4A 0.045(2) 0.041(2) 0.065(3) 0.0127(18) 0.030(2) 0.006(2)
C5A 0.081(3) 0.043(2) 0.062(3) 0.008(2) 0.050(3) 0.002(2)
C6A 0.072(3) 0.0278(16) 0.0364(19) 0.0006(18) 0.0280(18) -0.0016(15)
C7A 0.0475(19) 0.0191(13) 0.0274(15) -0.0011(14) 0.0146(14) 0.0020(13)
C8A 0.0503(19) 0.0198(14) 0.0188(13) -0.0080(14) 0.0083(13) -0.0005(12)
C9A 0.0364(17) 0.0347(18) 0.0202(14) -0.0083(14) -0.0019(12) 0.0038(14)
C10A 0.0325(16) 0.0335(16) 0.0219(14) -0.0124(14) -0.0011(12) -0.0043(13)
C11A 0.0240(13) 0.0215(14) 0.0258(14) -0.0002(11) 0.0040(11) 0.0023(12)
C12A 0.0344(15) 0.0161(12) 0.0242(13) 0.0003(12) 0.0099(11) 0.0033(12)
C13A 0.0411(18) 0.0223(14) 0.0304(15) -0.0038(14) 0.0132(13) 0.0022(13)
C14A 0.054(2) 0.0261(16) 0.0248(15) -0.0045(15) 0.0169(14) 0.0035(13)
C15A 0.061(2) 0.0207(14) 0.0153(13) -0.0006(15) 0.0054(13) -0.0005(12)
C16A 0.0434(17) 0.0143(12) 0.0186(13) -0.0001(12) 0.0034(12) 0.0005(11)
C17A 0.051(2) 0.0261(16) 0.0186(14) -0.0049(15) -0.0060(13) -0.0020(12)
C18A 0.0324(14) 0.0127(12) 0.0154(11) -0.0010(11) 0.0011(10) -0.0005(10)
C1SA 0.0329(16) 0.0329(17) 0.0312(16) 0.0044(14) 0.0024(12) 0.0033(14)
Mn2 0.01845(18) 0.0221(2) 0.01472(18) -0.00026(17) 0.00234(13) -0.00233(17)
O1B 0.0199(9) 0.0345(13) 0.0179(9) -0.0008(9) 0.0049(7) -0.0054(9)
O2B 0.0218(9) 0.0262(11) 0.0168(9) -0.0032(8) 0.0051(7) -0.0021(8)
O3B 0.0241(10) 0.0340(12) 0.0152(9) -0.0039(9) 0.0019(7) -0.0006(9)
O4B 0.0186(9) 0.0295(11) 0.0263(10) 0.0016(8) 0.0017(7) 0.0007(9)
O1SB 0.0304(11) 0.0217(11) 0.0371(12) 0.0018(9) 0.0087(9) 0.0017(10)
O1WB 0.0296(11) 0.0216(10) 0.0295(11) -0.0024(9) 0.0043(9) -0.0035(9)
N1B 0.0207(11) 0.0223(11) 0.0184(11) -0.0001(9) 0.0013(8) -0.0026(9)
N2B 0.0198(10) 0.0207(12) 0.0167(10) 0.0001(9) 0.0000(8) 0.0008(9)
C1B 0.0236(13) 0.0177(12) 0.0173(12) 0.0036(10) 0.0071(10) 0.0024(10)
C2B 0.0250(13) 0.0201(13) 0.0137(11) -0.0014(11) 0.0050(9) 0.0023(10)
C3B 0.0345(16) 0.0268(15) 0.0182(13) -0.0054(13) -0.0003(11) 0.0024(12)
C4B 0.0369(16) 0.0237(14) 0.0172(12) -0.0030(13) 0.0092(11) -0.0007(12)
C5B 0.0317(15) 0.0334(16) 0.0236(14) 0.0019(13) 0.0148(11) 0.0016(13)
C6B 0.0230(13) 0.0329(16) 0.0242(13) -0.0001(12) 0.0083(11) -0.0019(13)
C7B 0.0225(12) 0.0242(14) 0.0163(11) -0.0011(11) 0.0039(9) 0.0016(11)
C8B 0.0190(12) 0.0232(15) 0.0243(13) 0.0022(11) 0.0047(10) 0.0011(12)
C9B 0.0192(13) 0.0358(17) 0.0206(13) -0.0048(12) 0.0015(10) -0.0087(13)
C10B 0.0207(12) 0.0360(17) 0.0187(12) -0.0003(13) -0.0017(9) -0.0059(13)
C11B 0.0280(13) 0.0168(12) 0.0152(11) -0.0039(11) 0.0020(10) -0.0024(10)
C12B 0.0248(13) 0.0192(13) 0.0175(11) -0.0002(11) 0.0055(9) 0.0000(11)
C13B 0.0355(16) 0.0258(14) 0.0195(13) -0.0021(13) 0.0083(11) -0.0034(12)
C14B 0.0342(16) 0.0383(18) 0.0256(15) 0.0035(14) 0.0107(12) -0.0016(14)
C15B 0.0261(14) 0.0341(17) 0.0272(14) 0.0035(14) 0.0078(11) -0.0022(14)
C16B 0.0238(12) 0.0200(13) 0.0222(12) 0.0009(12) 0.0046(10) -0.0007(12)
C17B 0.0250(15) 0.045(2) 0.0304(16) 0.0016(14) 0.0010(12) 0.0012(15)
C18B 0.0221(11) 0.0149(11) 0.0204(11) -0.0012(11) 0.0036(9) 0.0014(11)
C1SB 0.0391(17) 0.0331(17) 0.0341(16) 0.0072(15) 0.0061(13) 0.0076(15)
Cl1 0.0251(3) 0.0284(3) 0.0208(3) -0.0007(3) 0.0000(2) 0.0038(3)
O11 0.0317(12) 0.0508(16) 0.0313(12) -0.0159(11) -0.0005(9) 0.0119(11)
O12 0.0504(16) 0.0237(12) 0.0629(18) -0.0003(12) -0.0096(14) 0.0024(13)
O13 0.0422(14) 0.0570(17) 0.0265(12) -0.0075(13) -0.0074(10) 0.0143(12)
O14 0.0433(15) 0.085(3) 0.0461(16) 0.0162(16) 0.0144(12) -0.0123(16)
Cl2 0.0366(5) 0.0504(6) 0.0679(7) -0.0131(4) -0.0175(4) 0.0301(6)
O21 0.0329(14) 0.063(2) 0.029(2) -0.0123(14) 0.0022(12) 0.0160(16)
O22 0.043(2) 0.0374(18) 0.070(3) 0.0021(15) 0.0215(18) 0.0097(19)
O23 0.096(4) 0.117(4) 0.078(3) -0.050(3) -0.058(3) 0.057(3)
O24 0.0325(19) 0.074(3) 0.125(5) 0.0189(19) -0.019(2) -0.004(3)
O21B 0.0329(14) 0.063(2) 0.029(2) -0.0123(14) 0.0022(12) 0.0160(16)
O22B 0.043(2) 0.0374(18) 0.070(3) 0.0021(15) 0.0215(18) 0.0097(19)
O23B 0.096(4) 0.117(4) 0.078(3) -0.050(3) -0.058(3) 0.057(3)
O24B 0.0325(19) 0.074(3) 0.125(5) 0.0189(19) -0.019(2) -0.004(3)

loop_
_atom_type_symbol
_atom_type_description
_atom_type_scat_dispersion_real
_atom_type_scat_dispersion_imag
_atom_type_scat_source
C C 0.0033 0.0016 'International Tables Vol C Tables 4.2.6.8 and 6.1.1.4'
H H 0.0000 0.0000 'International Tables Vol C Tables 4.2.6.8 and 6.1.1.4'
N N 0.0061 0.0033 'International Tables Vol C Tables 4.2.6.8 and 6.1.1.4'
O O 0.0106 0.0060 'International Tables Vol C Tables 4.2.6.8 and 6.1.1.4'
Cl Cl 0.1484 0.1585 'International Tables Vol C Tables 4.2.6.8 and 6.1.1.4'
Mn Mn 0.3368 0.7283 'International Tables Vol C Tables 4.2.6.8 and 6.1.1.4'

loop_
_geom_angle_atom_site_label_1
_geom_angle_atom_site_label_2
_geom_angle_atom_site_label_3
_geom_angle_site_symmetry_1
_geom_angle_site_symmetry_3
_geom_angle
_geom_angle_publ_flag
O1A Mn1 O2A . . 94.29(9) ?
O1A Mn1 N1A . . 90.63(10) ?
O2A Mn1 N1A . . 174.83(10) ?
O1A Mn1 N2A . . 173.05(10) ?
O2A Mn1 N2A . . 91.99(10) ?
N1A Mn1 N2A . . 83.01(11) ?
O1A Mn1 O1WA . . 94.57(9) ?
O2A Mn1 O1WA . . 93.24(9) ?
N1A Mn1 O1WA . . 87.93(10) ?
N2A Mn1 O1WA . . 88.02(9) ?
O1A Mn1 O1SA . . 87.88(9) ?
O2A Mn1 O1SA . . 87.11(9) ?
N1A Mn1 O1SA . . 91.51(10) ?
N2A Mn1 O1SA . . 89.48(9) ?
O1WA Mn1 O1SA . . 177.49(8) ?
C1A O1A Mn1 . . 127.7(2) ?
C18A O2A Mn1 . . 128.94(19) ?
C2A O3A C3A . . 118.4(3) ?
C16A O4A C17A . . 117.0(3) ?
C1SA O1SA Mn1 . . 117.75(19) ?
C1SA O1SA H1SA . . 109.5 ?
Mn1 O1SA H1SA . . 108.8 ?
Mn1 O1WA H1W1 . . 109.7(17) ?
Mn1 O1WA H1W2 . . 110.4(17) ?
H1W1 O1WA H1W2 . . 108(3) ?
C8A N1A C9A . . 121.3(3) ?
C8A N1A Mn1 . . 126.5(2) ?
C9A N1A Mn1 . . 112.1(2) ?
C11A N2A C10A . . 120.0(3) ?
C11A N2A Mn1 . . 126.1(2) ?
C10A N2A Mn1 . . 113.9(2) ?
O1A C1A C2A . . 118.1(3) ?
O1A C1A C7A . . 124.1(3) ?
C2A C1A C7A . . 117.7(3) ?
O3A C2A C4A . . 125.8(3) ?
O3A C2A C1A . . 113.3(3) ?
C4A C2A C1A . . 120.9(4) ?
O3A C3A H3AA . . 109.5 ?
O3A C3A H3AB . . 109.5 ?
H3AA C3A H3AB . . 109.5 ?
O3A C3A H3AC . . 109.5 ?
H3AA C3A H3AC . . 109.5 ?
H3AB C3A H3AC . . 109.5 ?
C5A C4A C2A . . 120.2(4) ?
C5A C4A H4AA . . 119.9 ?
C2A C4A H4AA . . 119.9 ?
C6A C5A C4A . . 120.4(4) ?
C6A C5A H5AA . . 119.8 ?
C4A C5A H5AA . . 119.8 ?
C5A C6A C7A . . 121.1(4) ?
C5A C6A H6AA . . 119.5 ?
C7A C6A H6AA . . 119.5 ?
C6A C7A C1A . . 119.7(3) ?
C6A C7A C8A . . 118.8(3) ?
C1A C7A C8A . . 121.5(3) ?
N1A C8A C7A . . 125.1(3) ?
N1A C8A H8AA . . 117.5 ?
C7A C8A H8AA . . 117.5 ?
N1A C9A C10A . . 107.5(3) ?
N1A C9A H9AA . . 110.2 ?
C10A C9A H9AA . . 110.2 ?
N1A C9A H9AB . . 110.2 ?
C10A C9A H9AB . . 110.2 ?
H9AA C9A H9AB . . 108.5 ?
N2A C10A C9A . . 108.2(3) ?
N2A C10A H10C . . 110.1 ?
C9A C10A H10C . . 110.1 ?
N2A C10A H10D . . 110.1 ?
C9A C10A H10D . . 110.1 ?
H10C C10A H10D . . 108.4 ?
N2A C11A C12A . . 125.4(3) ?
N2A C11A H11B . . 117.3 ?
C12A C11A H11B . . 117.3 ?
C18A C12A C13A . . 120.5(3) ?
C18A C12A C11A . . 122.1(3) ?
C13A C12A C11A . . 117.5(3) ?
C14A C13A C12A . . 120.5(3) ?
C14A C13A H13A . . 119.7 ?
C12A C13A H13A . . 119.7 ?
C13A C14A C15A . . 119.5(3) ?
C13A C14A H14B . . 120.3 ?
C15A C14A H14B . . 120.3 ?
C16A C15A C14A . . 121.2(3) ?
C16A C15A H15B . . 119.4 ?
C14A C15A H15B . . 119.4 ?
O4A C16A C15A . . 125.9(3) ?
O4A C16A C18A . . 113.8(3) ?
C15A C16A C18A . . 120.3(3) ?
O4A C17A H17A . . 109.5 ?
O4A C17A H17B . . 109.5 ?
H17A C17A H17B . . 109.5 ?
O4A C17A H17C . . 109.5 ?
H17A C17A H17C . . 109.5 ?
H17B C17A H17C . . 109.5 ?
O2A C18A C12A . . 125.2(3) ?
O2A C18A C16A . . 116.7(3) ?
C12A C18A C16A . . 118.1(3) ?
O1SA C1SA H1SC . . 109.5 ?
O1SA C1SA H1SD . . 109.5 ?
H1SC C1SA H1SD . . 109.5 ?
O1SA C1SA H1SE . . 109.5 ?
H1SC C1SA H1SE . . 109.5 ?
H1SD C1SA H1SE . . 109.5 ?
O2B Mn2 O1B . . 93.56(8) ?
O2B Mn2 N1B . . 174.04(10) ?
O1B Mn2 N1B . . 91.80(9) ?
O2B Mn2 N2B . . 91.90(9) ?
O1B Mn2 N2B . . 174.52(9) ?
N1B Mn2 N2B . . 82.77(10) ?
O2B Mn2 O1WB . . 94.19(9) ?
O1B Mn2 O1WB . . 93.32(10) ?
N1B Mn2 O1WB . . 88.08(9) ?
N2B Mn2 O1WB . . 85.80(9) ?
O2B Mn2 O1SB . . 88.56(9) ?
O1B Mn2 O1SB . . 92.06(10) ?
N1B Mn2 O1SB . . 88.66(9) ?
N2B Mn2 O1SB . . 88.56(10) ?
O1WB Mn2 O1SB . . 173.80(9) ?
C1B O1B Mn2 . . 127.23(18) ?
C18B O2B Mn2 . . 127.95(17) ?
C2B O3B C3B . . 117.2(2) ?
C16B O4B C17B . . 117.4(2) ?
C1SB O1SB Mn2 . . 126.0(2) ?
C1SB O1SB H1SB . . 109.5 ?
Mn2 O1SB H1SB . . 118.8 ?
Mn2 O1WB H1W3 . . 105.4(17) ?
Mn2 O1WB H1W4 . . 106.0(17) ?
H1W3 O1WB H1W4 . . 103(2) ?
C8B N1B C9B . . 121.3(2) ?
C8B N1B Mn2 . . 125.4(2) ?
C9B N1B Mn2 . . 113.24(18) ?
C11B N2B C10B . . 121.7(2) ?
C11B N2B Mn2 . . 125.72(19) ?
C10B N2B Mn2 . . 112.54(17) ?
O1B C1B C7B . . 124.1(3) ?
O1B C1B C2B . . 117.2(2) ?
C7B C1B C2B . . 118.7(2) ?
O3B C2B C4B . . 125.3(2) ?
O3B C2B C1B . . 113.8(2) ?
C4B C2B C1B . . 120.9(3) ?
O3B C3B H3BA . . 109.5 ?
O3B C3B H3BB . . 109.5 ?
H3BA C3B H3BB . . 109.5 ?
O3B C3B H3BC . . 109.5 ?
H3BA C3B H3BC . . 109.5 ?
H3BB C3B H3BC . . 109.5 ?
C2B C4B C5B . . 119.6(3) ?
C2B C4B H4BA . . 120.2 ?
C5B C4B H4BA . . 120.2 ?
C6B C5B C4B . . 120.2(3) ?
C6B C5B H5BA . . 119.9 ?
C4B C5B H5BA . . 119.9 ?
C5B C6B C7B . . 121.1(3) ?
C5B C6B H6BA . . 119.4 ?
C7B C6B H6BA . . 119.4 ?
C1B C7B C6B . . 119.5(3) ?
C1B C7B C8B . . 122.3(2) ?
C6B C7B C8B . . 118.2(3) ?
N1B C8B C7B . . 125.5(3) ?
N1B C8B H8BA . . 117.2 ?
C7B C8B H8BA . . 117.2 ?
N1B C9B C10B . . 106.8(2) ?
N1B C9B H9BA . . 110.4 ?
C10B C9B H9BA . . 110.4 ?
N1B C9B H9BB . . 110.4 ?
C10B C9B H9BB . . 110.4 ?
H9BA C9B H9BB . . 108.6 ?
N2B C10B C9B . . 107.6(2) ?
N2B C10B H10A . . 110.2 ?
C9B C10B H10A . . 110.2 ?
N2B C10B H10B . . 110.2 ?
C9B C10B H10B . . 110.2 ?
H10A C10B H10B . . 108.5 ?
N2B C11B C12B . . 125.0(2) ?
N2B C11B H11A . . 117.5 ?
C12B C11B H11A . . 117.5 ?
C18B C12B C13B . . 119.4(3) ?
C18B C12B C11B . . 122.7(2) ?
C13B C12B C11B . . 117.9(3) ?
C14B C13B C12B . . 120.9(3) ?
C14B C13B H13B . . 119.6 ?
C12B C13B H13B . . 119.6 ?
C13B C14B C15B . . 119.8(3) ?
C13B C14B H14A . . 120.1 ?
C15B C14B H14A . . 120.1 ?
C16B C15B C14B . . 120.5(3) ?
C16B C15B H15A . . 119.7 ?
C14B C15B H15A . . 119.7 ?
O4B C16B C15B . . 125.8(3) ?
O4B C16B C18B . . 113.5(2) ?
C15B C16B C18B . . 120.7(3) ?
O4B C17B H17D . . 109.5 ?
O4B C17B H17E . . 109.5 ?
H17D C17B H17E . . 109.5 ?
O4B C17B H17F . . 109.5 ?
H17D C17B H17F . . 109.5 ?
H17E C17B H17F . . 109.5 ?
O2B C18B C12B . . 124.8(2) ?
O2B C18B C16B . . 116.5(2) ?
C12B C18B C16B . . 118.7(2) ?
O1SB C1SB H2SA . . 109.5 ?
O1SB C1SB H2SB . . 109.5 ?
H2SA C1SB H2SB . . 109.5 ?
O1SB C1SB H2SC . . 109.5 ?
H2SA C1SB H2SC . . 109.5 ?
H2SB C1SB H2SC . . 109.5 ?
O12 Cl1 O13 . . 110.55(18) ?
O12 Cl1 O14 . . 109.7(2) ?
O13 Cl1 O14 . . 109.61(19) ?
O12 Cl1 O11 . . 109.18(17) ?
O13 Cl1 O11 . . 109.59(15) ?
O14 Cl1 O11 . . 108.18(18) ?
O23 Cl2 O22 . . 109.67(8) ?
O23 Cl2 O21 . . 109.75(8) ?
O22 Cl2 O21 . . 109.70(8) ?
O23 Cl2 O24B . . 77.5(5) ?
O22 Cl2 O24B . . 124.7(6) ?
O21 Cl2 O24B . . 119.1(6) ?
O23 Cl2 O22B . . 123.6(7) ?
O22 Cl2 O22B . . 20.8(5) ?
O21 Cl2 O22B . . 113.3(7) ?
O24B Cl2 O22B . . 109.56(9) ?
O23 Cl2 O21B . . 120.7(6) ?
O22 Cl2 O21B . . 111.6(7) ?
O21 Cl2 O21B . . 14.9(5) ?
O24B Cl2 O21B . . 109.50(9) ?
O22B Cl2 O21B . . 109.48(9) ?
O23 Cl2 O23B . . 32.0(5) ?
O22 Cl2 O23B . . 89.8(6) ?
O21 Cl2 O23B . . 94.8(5) ?
O24B Cl2 O23B . . 109.46(9) ?
O22B Cl2 O23B . . 109.43(9) ?
O21B Cl2 O23B . . 109.38(9) ?
O23 Cl2 O24 . . 109.22(8) ?
O22 Cl2 O24 . . 109.25(8) ?
O21 Cl2 O24 . . 109.23(8) ?
O24B Cl2 O24 . . 31.8(5) ?
O22B Cl2 O24 . . 89.2(5) ?
O21B Cl2 O24 . . 95.1(5) ?
O23B Cl2 O24 . . 141.0(5) ?

loop_
_geom_bond_atom_site_label_1
_geom_bond_atom_site_label_2
_geom_bond_site_symmetry_2
_geom_bond_distance
_geom_bond_publ_flag
Mn1 O1A . 1.882(2) ?
Mn1 O2A . 1.883(2) ?
Mn1 N1A . 1.977(3) ?
Mn1 N2A . 1.983(3) ?
Mn1 O1WA . 2.229(2) ?
Mn1 O1SA . 2.326(2) ?
O1A C1A . 1.325(4) ?
O2A C18A . 1.320(4) ?
O3A C2A . 1.369(5) ?
O3A C3A . 1.427(4) ?
O4A C16A . 1.362(4) ?
O4A C17A . 1.424(4) ?
O1SA C1SA . 1.437(4) ?
O1SA H1SA . 0.8400 ?
O1WA H1W1 . 0.802(17) ?
O1WA H1W2 . 0.807(17) ?
N1A C8A . 1.285(4) ?
N1A C9A . 1.473(4) ?
N2A C11A . 1.297(4) ?
N2A C10A . 1.470(4) ?
C1A C2A . 1.414(5) ?
C1A C7A . 1.425(5) ?
C2A C4A . 1.393(5) ?
C3A H3AA . 0.9800 ?
C3A H3AB . 0.9800 ?
C3A H3AC . 0.9800 ?
C4A C5A . 1.389(7) ?
C4A H4AA . 0.9500 ?
C5A C6A . 1.364(6) ?
C5A H5AA . 0.9500 ?
C6A C7A . 1.408(5) ?
C6A H6AA . 0.9500 ?
C7A C8A . 1.434(5) ?
C8A H8AA . 0.9500 ?
C9A C10A . 1.531(5) ?
C9A H9AA . 0.9900 ?
C9A H9AB . 0.9900 ?
C10A H10C . 0.9900 ?
C10A H10D . 0.9900 ?
C11A C12A . 1.443(4) ?
C11A H11B . 0.9500 ?
C12A C18A . 1.407(4) ?
C12A C13A . 1.409(4) ?
C13A C14A . 1.375(5) ?
C13A H13A . 0.9500 ?
C14A C15A . 1.400(5) ?
C14A H14B . 0.9500 ?
C15A C16A . 1.380(5) ?
C15A H15B . 0.9500 ?
C16A C18A . 1.421(4) ?
C17A H17A . 0.9800 ?
C17A H17B . 0.9800 ?
C17A H17C . 0.9800 ?
C1SA H1SC . 0.9800 ?
C1SA H1SD . 0.9800 ?
C1SA H1SE . 0.9800 ?
Mn2 O2B . 1.866(2) ?
Mn2 O1B . 1.8819(19) ?
Mn2 N1B . 1.980(2) ?
Mn2 N2B . 1.982(2) ?
Mn2 O1WB . 2.257(2) ?
Mn2 O1SB . 2.310(2) ?
O1B C1B . 1.332(3) ?
O2B C18B . 1.333(3) ?
O3B C2B . 1.363(3) ?
O3B C3B . 1.432(3) ?
O4B C16B . 1.374(4) ?
O4B C17B . 1.426(4) ?
O1SB C1SB . 1.426(4) ?
O1SB H1SB . 0.8400 ?
O1WB H1W3 . 0.821(17) ?
O1WB H1W4 . 0.826(17) ?
N1B C8B . 1.289(4) ?
N1B C9B . 1.476(4) ?
N2B C11B . 1.298(3) ?
N2B C10B . 1.470(3) ?
C1B C7B . 1.403(4) ?
C1B C2B . 1.418(4) ?
C2B C4B . 1.386(4) ?
C3B H3BA . 0.9800 ?
C3B H3BB . 0.9800 ?
C3B H3BC . 0.9800 ?
C4B C5B . 1.409(4) ?
C4B H4BA . 0.9500 ?
C5B C6B . 1.363(4) ?
C5B H5BA . 0.9500 ?
C6B C7B . 1.414(4) ?
C6B H6BA . 0.9500 ?
C7B C8B . 1.445(4) ?
C8B H8BA . 0.9500 ?
C9B C10B . 1.524(4) ?
C9B H9BA . 0.9900 ?
C9B H9BB . 0.9900 ?
C10B H10A . 0.9900 ?
C10B H10B . 0.9900 ?
C11B C12B . 1.430(4) ?
C11B H11A . 0.9500 ?
C12B C18B . 1.393(4) ?
C12B C13B . 1.425(4) ?
C13B C14B . 1.364(5) ?
C13B H13B . 0.9500 ?
C14B C15B . 1.399(5) ?
C14B H14A . 0.9500 ?
C15B C16B . 1.376(4) ?
C15B H15A . 0.9500 ?
C16B C18B . 1.419(4) ?
C17B H17D . 0.9800 ?
C17B H17E . 0.9800 ?
C17B H17F . 0.9800 ?
C1SB H2SA . 0.9800 ?
C1SB H2SB . 0.9800 ?
C1SB H2SC . 0.9800 ?
Cl1 O12 . 1.410(3) ?
Cl1 O13 . 1.431(2) ?
Cl1 O14 . 1.433(3) ?
Cl1 O11 . 1.449(2) ?
Cl2 O23 . 1.4279(19) ?
Cl2 O22 . 1.4281(19) ?
Cl2 O21 . 1.4284(19) ?
Cl2 O24B . 1.429(2) ?
Cl2 O22B . 1.4291(19) ?
Cl2 O21B . 1.4299(19) ?
Cl2 O23B . 1.4303(19) ?
Cl2 O24 . 1.4339(19) ?

loop_
_geom_hbond_atom_site_label_D
_geom_hbond_atom_site_label_H
_geom_hbond_atom_site_label_A
_geom_hbond_site_symmetry_A
_geom_hbond_distance_DH
_geom_hbond_distance_HA
_geom_hbond_distance_DA
_geom_hbond_angle_DHA
O1SA H1SA O11 . 0.84 1.97 2.788(3) 164.6
O1WA H1W1 O3B . 0.802(17) 2.15(2) 2.830(3) 142(3)
O1WA H1W1 O1B . 0.802(17) 2.27(3) 2.964(3) 145(3)
O1WA H1W2 O4B . 0.807(17) 2.194(19) 2.944(3) 155(3)
O1WA H1W2 O2B . 0.807(17) 2.26(3) 2.886(3) 135(3)
O1SB H1SB O21 . 0.84 2.02 2.737(4) 142.7
O1SB H1SB O21B . 0.84 2.33 3.010(13) 138.7
O1SB H1SB O23B . 0.84 2.50 3.312(13) 162.7
O1WB H1W3 O4A . 0.821(17) 2.23(2) 2.944(3) 146(3)
O1WB H1W3 O2A . 0.821(17) 2.19(3) 2.885(3) 143(3)
O1WB H1W4 O1A . 0.826(17) 2.12(3) 2.868(3) 151(3)
O1WB H1W4 O3A . 0.826(17) 2.36(2) 2.997(4) 135(3)

loop_
_geom_torsion_atom_site_label_1
_geom_torsion_atom_site_label_2
_geom_torsion_atom_site_label_3
_geom_torsion_atom_site_label_4
_geom_torsion_site_symmetry_1
_geom_torsion_site_symmetry_2
_geom_torsion_site_symmetry_3
_geom_torsion_site_symmetry_4
_geom_torsion
_geom_torsion_publ_flag
O2A Mn1 O1A C1A . . . . -155.3(2) ?
N1A Mn1 O1A C1A . . . . 23.1(3) ?
N2A Mn1 O1A C1A . . . . -0.7(10) ?
O1WA Mn1 O1A C1A . . . . 111.1(3) ?
O1SA Mn1 O1A C1A . . . . -68.4(3) ?
O1A Mn1 O2A C18A . . . . -177.5(2) ?
N1A Mn1 O2A C18A . . . . 20.3(13) ?
N2A Mn1 O2A C18A . . . . 5.5(2) ?
O1WA Mn1 O2A C18A . . . . -82.7(2) ?
O1SA Mn1 O2A C18A . . . . 94.8(2) ?
O1A Mn1 O1SA C1SA . . . . -38.3(2) ?
O2A Mn1 O1SA C1SA . . . . 56.1(2) ?
N1A Mn1 O1SA C1SA . . . . -128.9(2) ?
N2A Mn1 O1SA C1SA . . . . 148.1(2) ?
O1WA Mn1 O1SA C1SA . . . . 154.0(17) ?
O1A Mn1 N1A C8A . . . . -16.9(3) ?
O2A Mn1 N1A C8A . . . . 145.3(11) ?
N2A Mn1 N1A C8A . . . . 160.3(3) ?
O1WA Mn1 N1A C8A . . . . -111.5(3) ?
O1SA Mn1 N1A C8A . . . . 71.0(3) ?
O1A Mn1 N1A C9A . . . . 163.7(2) ?
O2A Mn1 N1A C9A . . . . -34.0(13) ?
N2A Mn1 N1A C9A . . . . -19.1(2) ?
O1WA Mn1 N1A C9A . . . . 69.2(2) ?
O1SA Mn1 N1A C9A . . . . -108.4(2) ?
O1A Mn1 N2A C11A . . . . -160.9(8) ?
O2A Mn1 N2A C11A . . . . -6.1(3) ?
N1A Mn1 N2A C11A . . . . 175.2(3) ?
O1WA Mn1 N2A C11A . . . . 87.0(3) ?
O1SA Mn1 N2A C11A . . . . -93.2(3) ?
O1A Mn1 N2A C10A . . . . 18.7(10) ?
O2A Mn1 N2A C10A . . . . 173.5(2) ?
N1A Mn1 N2A C10A . . . . -5.2(2) ?
O1WA Mn1 N2A C10A . . . . -93.4(2) ?
O1SA Mn1 N2A C10A . . . . 86.4(2) ?
Mn1 O1A C1A C2A . . . . 163.8(2) ?
Mn1 O1A C1A C7A . . . . -17.6(4) ?
C3A O3A C2A C4A . . . . -1.9(6) ?
C3A O3A C2A C1A . . . . 177.9(3) ?
O1A C1A C2A O3A . . . . -0.1(4) ?
C7A C1A C2A O3A . . . . -178.8(3) ?
O1A C1A C2A C4A . . . . 179.7(3) ?
C7A C1A C2A C4A . . . . 1.0(5) ?
O3A C2A C4A C5A . . . . 179.0(4) ?
C1A C2A C4A C5A . . . . -0.8(6) ?
C2A C4A C5A C6A . . . . 0.7(7) ?
C4A C5A C6A C7A . . . . -0.8(6) ?
C5A C6A C7A C1A . . . . 1.1(6) ?
C5A C6A C7A C8A . . . . -176.1(4) ?
O1A C1A C7A C6A . . . . -179.8(3) ?
C2A C1A C7A C6A . . . . -1.1(5) ?
O1A C1A C7A C8A . . . . -2.6(5) ?
C2A C1A C7A C8A . . . . 176.0(3) ?
C9A N1A C8A C7A . . . . -175.9(3) ?
Mn1 N1A C8A C7A . . . . 4.8(5) ?
C6A C7A C8A N1A . . . . -174.0(3) ?
C1A C7A C8A N1A . . . . 8.8(5) ?
C8A N1A C9A C10A . . . . -141.3(3) ?
Mn1 N1A C9A C10A . . . . 38.1(3) ?
C11A N2A C10A C9A . . . . -153.4(3) ?
Mn1 N2A C10A C9A . . . . 26.9(3) ?
N1A C9A C10A N2A . . . . -41.0(4) ?
C10A N2A C11A C12A . . . . -175.2(3) ?
Mn1 N2A C11A C12A . . . . 4.4(5) ?
N2A C11A C12A C18A . . . . 0.4(5) ?
N2A C11A C12A C13A . . . . 179.8(3) ?
C18A C12A C13A C14A . . . . 2.1(5) ?
C11A C12A C13A C14A . . . . -177.3(3) ?
C12A C13A C14A C15A . . . . -1.3(5) ?
C13A C14A C15A C16A . . . . 0.4(5) ?
C17A O4A C16A C15A . . . . -8.9(4) ?
C17A O4A C16A C18A . . . . 171.6(3) ?
C14A C15A C16A O4A . . . . -179.8(3) ?
C14A C15A C16A C18A . . . . -0.4(5) ?
Mn1 O2A C18A C12A . . . . -2.9(4) ?
Mn1 O2A C18A C16A . . . . 178.4(2) ?
C13A C12A C18A O2A . . . . 179.2(3) ?
C11A C12A C18A O2A . . . . -1.4(5) ?
C13A C12A C18A C16A . . . . -2.0(4) ?
C11A C12A C18A C16A . . . . 177.4(3) ?
O4A C16A C18A O2A . . . . -0.5(4) ?
C15A C16A C18A O2A . . . . -180.0(3) ?
O4A C16A C18A C12A . . . . -179.3(3) ?
C15A C16A C18A C12A . . . . 1.2(4) ?
O2B Mn2 O1B C1B . . . . 161.1(3) ?
N1B Mn2 O1B C1B . . . . -21.5(3) ?
N2B Mn2 O1B C1B . . . . -13.8(13) ?
O1WB Mn2 O1B C1B . . . . 66.7(3) ?
O1SB Mn2 O1B C1B . . . . -110.2(3) ?
O1B Mn2 O2B C18B . . . . 165.1(2) ?
N1B Mn2 O2B C18B . . . . 11.0(11) ?
N2B Mn2 O2B C18B . . . . -15.4(2) ?
O1WB Mn2 O2B C18B . . . . -101.3(2) ?
O1SB Mn2 O2B C18B . . . . 73.1(2) ?
O2B Mn2 O1SB C1SB . . . . 21.5(2) ?
O1B Mn2 O1SB C1SB . . . . -72.0(2) ?
N1B Mn2 O1SB C1SB . . . . -163.8(2) ?
N2B Mn2 O1SB C1SB . . . . 113.4(2) ?
O1WB Mn2 O1SB C1SB . . . . 137.9(7) ?
O2B Mn2 N1B C8B . . . . 167.7(9) ?
O1B Mn2 N1B C8B . . . . 13.5(3) ?
N2B Mn2 N1B C8B . . . . -165.7(3) ?
O1WB Mn2 N1B C8B . . . . -79.7(3) ?
O1SB Mn2 N1B C8B . . . . 105.5(3) ?
O2B Mn2 N1B C9B . . . . -14.5(11) ?
O1B Mn2 N1B C9B . . . . -168.7(2) ?
N2B Mn2 N1B C9B . . . . 12.1(2) ?
O1WB Mn2 N1B C9B . . . . 98.1(2) ?
O1SB Mn2 N1B C9B . . . . -76.7(2) ?
O2B Mn2 N2B C11B . . . . 10.8(3) ?
O1B Mn2 N2B C11B . . . . -174.2(10) ?
N1B Mn2 N2B C11B . . . . -166.5(3) ?
O1WB Mn2 N2B C11B . . . . 104.9(3) ?
O1SB Mn2 N2B C11B . . . . -77.7(3) ?
O2B Mn2 N2B C10B . . . . -168.5(2) ?
O1B Mn2 N2B C10B . . . . 6.5(12) ?
N1B Mn2 N2B C10B . . . . 14.2(2) ?
O1WB Mn2 N2B C10B . . . . -74.4(2) ?
O1SB Mn2 N2B C10B . . . . 103.0(2) ?
Mn2 O1B C1B C7B . . . . 20.1(4) ?
Mn2 O1B C1B C2B . . . . -162.7(2) ?
C3B O3B C2B C4B . . . . 10.2(4) ?
C3B O3B C2B C1B . . . . -170.3(3) ?
O1B C1B C2B O3B . . . . 2.1(4) ?
C7B C1B C2B O3B . . . . 179.5(3) ?
O1B C1B C2B C4B . . . . -178.4(3) ?
C7B C1B C2B C4B . . . . -1.0(4) ?
O3B C2B C4B C5B . . . . 179.9(3) ?
C1B C2B C4B C5B . . . . 0.4(5) ?
C2B C4B C5B C6B . . . . 0.4(5) ?
C4B C5B C6B C7B . . . . -0.6(5) ?
O1B C1B C7B C6B . . . . 178.0(3) ?
C2B C1B C7B C6B . . . . 0.8(4) ?
O1B C1B C7B C8B . . . . -3.6(5) ?
C2B C1B C7B C8B . . . . 179.2(3) ?
C5B C6B C7B C1B . . . . -0.1(5) ?
C5B C6B C7B C8B . . . . -178.5(3) ?
C9B N1B C8B C7B . . . . 178.5(3) ?
Mn2 N1B C8B C7B . . . . -3.9(4) ?
C1B C7B C8B N1B . . . . -4.4(5) ?
C6B C7B C8B N1B . . . . 174.0(3) ?
C8B N1B C9B C10B . . . . 143.8(3) ?
Mn2 N1B C9B C10B . . . . -34.1(3) ?
C11B N2B C10B C9B . . . . 144.5(3) ?
Mn2 N2B C10B C9B . . . . -36.1(3) ?
N1B C9B C10B N2B . . . . 44.2(3) ?
C10B N2B C11B C12B . . . . 175.6(3) ?
Mn2 N2B C11B C12B . . . . -3.7(4) ?
N2B C11B C12B C18B . . . . -3.9(5) ?
N2B C11B C12B C13B . . . . 177.7(3) ?
C18B C12B C13B C14B . . . . 1.4(5) ?
C11B C12B C13B C14B . . . . 179.9(3) ?
C12B C13B C14B C15B . . . . 0.1(5) ?
C13B C14B C15B C16B . . . . -2.0(5) ?
C17B O4B C16B C15B . . . . 0.5(5) ?
C17B O4B C16B C18B . . . . -179.7(3) ?
C14B C15B C16B O4B . . . . -177.8(3) ?
C14B C15B C16B C18B . . . . 2.4(5) ?
Mn2 O2B C18B C12B . . . . 13.1(4) ?
Mn2 O2B C18B C16B . . . . -168.1(2) ?
C13B C12B C18B O2B . . . . 177.8(3) ?
C11B C12B C18B O2B . . . . -0.7(5) ?
C13B C12B C18B C16B . . . . -1.0(4) ?
C11B C12B C18B C16B . . . . -179.4(3) ?
O4B C16B C18B O2B . . . . 0.5(4) ?
C15B C16B C18B O2B . . . . -179.7(3) ?
O4B C16B C18B C12B . . . . 179.3(3) ?
C15B C16B C18B C12B . . . . -0.9(5) ?
